data_1542679
loop_
_publ_author_name
'More, Atul A.'
'Ramana, Chepuri V.'

_publ_section_title
;
 o-Quinone Methides via Oxone-Mediated Benzofuran Oxidative
 Dearomatization and Their Intramolecular Cycloaddition with Carbonyl
 Groups: An Expeditious Construction of the Central Tetracyclic Core of
 Integrastatins, Epicoccolide A, and Epicocconigrone A.
;
_journal_issue 3
_journal_name_full 'Organic letters'
_journal_page_first 612
_journal_page_last 615
_journal_paper_doi 10.1021/acs.orglett.5b03707
_journal_volume 18
_journal_year 2016
_chemical_formula_moiety 'C17 H14 O3'
_chemical_formula_sum 'C17 H14 O3'
_chemical_formula_weight 266.28
_chemical_name_systematic
; 
 ? 
;
_space_group_IT_number 14
_symmetry_cell_setting monoclinic
_symmetry_space_group_name_Hall '-P 2yn'
_symmetry_space_group_name_H-M 'P 1 21/n 1'
_atom_sites_solution_hydrogens geom
_atom_sites_solution_primary direct
_atom_sites_solution_secondary difmap
_audit_creation_method SHELXL-97
_cell_angle_alpha 90.00
_cell_angle_beta 101.444(3)
_cell_angle_gamma 90.00
_cell_formula_units_Z 4
_cell_length_a 9.3485(5)
_cell_length_b 13.5764(7)
_cell_length_c 10.5947(5)
_cell_measurement_reflns_used 9492
_cell_measurement_temperature 200(2)
_cell_measurement_theta_max 40.19
_cell_measurement_theta_min 2.47
_cell_volume 1317.94(12)
_computing_cell_refinement 'Bruker SAINT'
_computing_data_collection 'Bruker APEX2'
_computing_data_reduction 'Bruker SAINT'
_computing_molecular_graphics 'Bruker SHELXTL'
_computing_publication_material 'Bruker SHELXTL'
_computing_structure_refinement 'SHELXL-97 (Sheldrick, 2008)'
_computing_structure_solution 'SHELXS-97 (Sheldrick, 2008)'
_diffrn_ambient_temperature 200(2)
_diffrn_measured_fraction_theta_full 0.999
_diffrn_measured_fraction_theta_max 0.999
_diffrn_measurement_device_type 'Bruker APEX-II CCD'
_diffrn_measurement_method '\f and \w scans'
_diffrn_radiation_monochromator graphite
_diffrn_radiation_source 'fine-focus sealed tube'
_diffrn_radiation_type MoK\a
_diffrn_radiation_wavelength 0.71073
_diffrn_reflns_av_R_equivalents 0.0186
_diffrn_reflns_av_sigmaI/netI 0.0116
_diffrn_reflns_limit_h_max 10
_diffrn_reflns_limit_h_min -11
_diffrn_reflns_limit_k_max 16
_diffrn_reflns_limit_k_min -16
_diffrn_reflns_limit_l_max 12
_diffrn_reflns_limit_l_min -12
_diffrn_reflns_number 14287
_diffrn_reflns_theta_full 25.00
_diffrn_reflns_theta_max 25.00
_diffrn_reflns_theta_min 2.47
_exptl_absorpt_coefficient_mu 0.092
_exptl_absorpt_correction_T_max 0.9730
_exptl_absorpt_correction_T_min 0.9600
_exptl_absorpt_correction_type multi-scan
_exptl_absorpt_process_details SADABS,(BRUKER,2006)
_exptl_crystal_colour COLOURLESS
_exptl_crystal_density_diffrn 1.342
_exptl_crystal_density_method 'not measured'
_exptl_crystal_description BLOCK
_exptl_crystal_F_000 560
_exptl_crystal_size_max 0.45
_exptl_crystal_size_mid 0.40
_exptl_crystal_size_min 0.30
_refine_diff_density_max 0.215
_refine_diff_density_min -0.236
_refine_diff_density_rms 0.040
_refine_ls_extinction_method none
_refine_ls_goodness_of_fit_ref 1.077
_refine_ls_hydrogen_treatment constr
_refine_ls_matrix_type full
_refine_ls_number_parameters 183
_refine_ls_number_reflns 2321
_refine_ls_number_restraints 0
_refine_ls_restrained_S_all 1.077
_refine_ls_R_factor_all 0.0350
_refine_ls_R_factor_gt 0.0334
_refine_ls_shift/su_max 0.000
_refine_ls_shift/su_mean 0.000
_refine_ls_structure_factor_coef Fsqd
_refine_ls_weighting_details 'calc w=1/[\s^2^(Fo^2^)+(0.0379P)^2^+0.4324P] where P=(Fo^2^+2Fc^2^)/3'
_refine_ls_weighting_scheme calc
_refine_ls_wR_factor_gt 0.0824
_refine_ls_wR_factor_ref 0.0839
_reflns_number_gt 2191
_reflns_number_total 2321
_reflns_threshold_expression >2sigma(I)
_cod_data_source_file ol5b03707_si_002.cif
_cod_data_source_block atul23415
_cod_depositor_comments
;
The following automatic conversions were performed:

'_symmetry_cell_setting' value 'Monoclinic' changed to 'monoclinic'
according to
/usr/data/users/saulius/crontab/automatic-downloads/current/ACS/lib/dictionaries/cif_core.dic
dictionary named 'cif_core.dic' version 2.4.2 from 2011-04-26.

'_exptl_absorpt_correction_type' value 'MULTI-SCAN' changed to
'multi-scan' according to
/usr/data/users/saulius/crontab/automatic-downloads/current/ACS/lib/dictionaries/cif_core.dic
dictionary named 'cif_core.dic' version 2.4.2 from 2011-04-26.

'_refine_ls_hydrogen_treatment' value 'CONSTR' changed to 'constr'
according to
/usr/data/users/saulius/crontab/automatic-downloads/current/ACS/lib/dictionaries/cif_core.dic
dictionary named 'cif_core.dic' version 2.4.2 from 2011-04-26.

Automatic conversion script
Id: cif_fix_values 4268 2015-11-12 08:31:59Z antanas 
;
_cod_original_cell_volume 1317.93(12)
_cod_original_sg_symbol_H-M 'P2(1)/n  '
_cod_database_code 1542679

loop_
_symmetry_equiv_pos_as_xyz
'x, y, z'
'-x+1/2, y+1/2, -z+1/2'
'-x, -y, -z'
'x-1/2, -y-1/2, z-1/2'

loop_
_atom_site_label
_atom_site_type_symbol
_atom_site_fract_x
_atom_site_fract_y
_atom_site_fract_z
_atom_site_U_iso_or_equiv
_atom_site_adp_type
_atom_site_occupancy
_atom_site_symmetry_multiplicity
_atom_site_calc_flag
_atom_site_refinement_flags
O1 O 0.43627(10) 0.33558(7) 0.33302(10) 0.0416(3) Uani 1 1 d .
O2 O 0.43832(9) 0.15771(6) 0.09479(7) 0.0294(2) Uani 1 1 d .
O3 O 0.41987(9) 0.00245(6) 0.18455(8) 0.0292(2) Uani 1 1 d .
C1 C 0.40319(13) 0.26045(8) 0.27210(11) 0.0278(3) Uani 1 1 d .
C2 C 0.25852(13) 0.21268(8) 0.25922(11) 0.0255(3) Uani 1 1 d .
C3 C 0.15466(13) 0.25299(9) 0.32225(12) 0.0315(3) Uani 1 1 d .
H3 H 0.1736 0.3139 0.3665 0.038 Uiso 1 1 calc R
C4 C 0.02463(14) 0.20457(10) 0.32047(13) 0.0358(3) Uani 1 1 d .
H4 H -0.0465 0.2324 0.3626 0.043 Uiso 1 1 calc R
C5 C -0.00188(14) 0.11508(10) 0.25693(13) 0.0363(3) Uani 1 1 d .
H5 H -0.0903 0.0809 0.2577 0.044 Uiso 1 1 calc R
C6 C 0.09956(13) 0.07523(9) 0.19234(12) 0.0312(3) Uani 1 1 d .
H6 H 0.0798 0.0142 0.1484 0.037 Uiso 1 1 calc R
C7 C 0.23040(12) 0.12399(8) 0.19144(10) 0.0250(3) Uani 1 1 d .
C8 C 0.34009(13) 0.08334(9) 0.11590(11) 0.0268(3) Uani 1 1 d .
C9 C 0.27081(15) 0.04201(10) -0.01438(12) 0.0363(3) Uani 1 1 d .
H9A H 0.2026 0.0904 -0.0615 0.054 Uiso 1 1 calc R
H9B H 0.2180 -0.0186 -0.0029 0.054 Uiso 1 1 calc R
H9C H 0.3469 0.0274 -0.0633 0.054 Uiso 1 1 calc R
C10 C 0.51391(13) 0.20365(9) 0.21218(11) 0.0273(3) Uani 1 1 d .
C11 C 0.62773(15) 0.27043(10) 0.17364(13) 0.0384(3) Uani 1 1 d .
H11A H 0.6955 0.2310 0.1348 0.058 Uiso 1 1 calc R
H11B H 0.6818 0.3044 0.2500 0.058 Uiso 1 1 calc R
H11C H 0.5796 0.3192 0.1111 0.058 Uiso 1 1 calc R
C12 C 0.52783(12) 0.02796(9) 0.28744(11) 0.0247(3) Uani 1 1 d .
C13 C 0.57725(12) 0.12422(8) 0.30806(11) 0.0248(3) Uani 1 1 d .
C14 C 0.68216(13) 0.14466(9) 0.41876(12) 0.0295(3) Uani 1 1 d .
H14 H 0.7133 0.2106 0.4373 0.035 Uiso 1 1 calc R
C15 C 0.74092(14) 0.06993(10) 0.50126(12) 0.0332(3) Uani 1 1 d .
H15 H 0.8124 0.0845 0.5760 0.040 Uiso 1 1 calc R
C16 C 0.69548(14) -0.02628(10) 0.47494(12) 0.0324(3) Uani 1 1 d .
H16 H 0.7386 -0.0779 0.5302 0.039 Uiso 1 1 calc R
C17 C 0.58808(13) -0.04780(9) 0.36912(12) 0.0295(3) Uani 1 1 d .
H17 H 0.5557 -0.1137 0.3523 0.035 Uiso 1 1 calc R

loop_
_atom_site_aniso_label
_atom_site_aniso_U_11
_atom_site_aniso_U_22
_atom_site_aniso_U_33
_atom_site_aniso_U_23
_atom_site_aniso_U_13
_atom_site_aniso_U_12
O1 0.0397(5) 0.0255(5) 0.0565(6) -0.0091(4) 0.0023(4) -0.0030(4)
O2 0.0299(4) 0.0345(5) 0.0230(4) 0.0023(3) 0.0034(3) -0.0016(4)
O3 0.0289(4) 0.0245(4) 0.0303(4) -0.0035(3) -0.0029(3) 0.0034(3)
C1 0.0315(6) 0.0208(6) 0.0282(6) 0.0047(5) -0.0009(5) 0.0008(5)
C2 0.0273(6) 0.0220(6) 0.0252(6) 0.0044(4) 0.0007(4) 0.0035(5)
C3 0.0341(7) 0.0268(6) 0.0320(6) -0.0003(5) 0.0024(5) 0.0072(5)
C4 0.0281(6) 0.0430(7) 0.0363(7) 0.0013(6) 0.0067(5) 0.0086(6)
C5 0.0262(6) 0.0425(8) 0.0391(7) 0.0029(6) 0.0038(5) -0.0025(5)
C6 0.0300(6) 0.0289(6) 0.0320(6) 0.0000(5) -0.0005(5) -0.0020(5)
C7 0.0261(6) 0.0235(6) 0.0226(5) 0.0036(4) -0.0013(4) 0.0028(5)
C8 0.0273(6) 0.0256(6) 0.0253(6) 0.0000(5) 0.0003(5) 0.0019(5)
C9 0.0371(7) 0.0416(7) 0.0269(6) -0.0064(5) -0.0014(5) 0.0043(6)
C10 0.0268(6) 0.0278(6) 0.0262(6) 0.0021(5) 0.0024(5) -0.0030(5)
C11 0.0358(7) 0.0420(8) 0.0371(7) 0.0098(6) 0.0062(6) -0.0077(6)
C12 0.0220(5) 0.0284(6) 0.0235(5) -0.0032(5) 0.0043(4) 0.0034(5)
C13 0.0220(5) 0.0282(6) 0.0251(6) 0.0008(5) 0.0067(4) 0.0023(5)
C14 0.0269(6) 0.0310(6) 0.0299(6) -0.0021(5) 0.0039(5) -0.0029(5)
C15 0.0290(6) 0.0416(7) 0.0264(6) -0.0011(5) -0.0007(5) 0.0014(5)
C16 0.0324(7) 0.0348(7) 0.0288(6) 0.0048(5) 0.0035(5) 0.0095(5)
C17 0.0309(6) 0.0253(6) 0.0323(6) -0.0007(5) 0.0063(5) 0.0053(5)

loop_
_atom_type_symbol
_atom_type_description
_atom_type_scat_dispersion_real
_atom_type_scat_dispersion_imag
_atom_type_scat_source
C C 0.0033 0.0016 'International Tables Vol C Tables 4.2.6.8 and 6.1.1.4'
H H 0.0000 0.0000 'International Tables Vol C Tables 4.2.6.8 and 6.1.1.4'
O O 0.0106 0.0060 'International Tables Vol C Tables 4.2.6.8 and 6.1.1.4'

loop_
_geom_angle_atom_site_label_1
_geom_angle_atom_site_label_2
_geom_angle_atom_site_label_3
_geom_angle
C8 O2 C10 113.25(8)
C12 O3 C8 115.67(9)
O1 C1 C2 123.25(11)
O1 C1 C10 121.56(11)
C2 C1 C10 115.00(10)
C3 C2 C7 120.36(11)
C3 C2 C1 119.58(11)
C7 C2 C1 119.92(11)
C4 C3 C2 120.14(12)
C4 C3 H3 119.9
C2 C3 H3 119.9
C3 C4 C5 119.75(12)
C3 C4 H4 120.1
C5 C4 H4 120.1
C6 C5 C4 120.53(12)
C6 C5 H5 119.7
C4 C5 H5 119.7
C5 C6 C7 120.41(12)
C5 C6 H6 119.8
C7 C6 H6 119.8
C6 C7 C2 118.76(11)
C6 C7 C8 120.99(10)
C2 C7 C8 120.23(10)
O2 C8 O3 109.70(9)
O2 C8 C9 107.16(10)
O3 C8 C9 105.25(9)
O2 C8 C7 110.54(9)
O3 C8 C7 110.23(9)
C9 C8 C7 113.77(10)
C8 C9 H9A 109.5
C8 C9 H9B 109.5
H9A C9 H9B 109.5
C8 C9 H9C 109.5
H9A C9 H9C 109.5
H9B C9 H9C 109.5
O2 C10 C11 106.03(10)
O2 C10 C13 109.18(9)
C11 C10 C13 113.82(10)
O2 C10 C1 108.66(9)
C11 C10 C1 112.36(10)
C13 C10 C1 106.69(9)
C10 C11 H11A 109.5
C10 C11 H11B 109.5
H11A C11 H11B 109.5
C10 C11 H11C 109.5
H11A C11 H11C 109.5
H11B C11 H11C 109.5
O3 C12 C17 116.77(10)
O3 C12 C13 122.06(10)
C17 C12 C13 121.16(11)
C12 C13 C14 118.32(11)
C12 C13 C10 119.31(10)
C14 C13 C10 122.36(11)
C15 C14 C13 120.65(11)
C15 C14 H14 119.7
C13 C14 H14 119.7
C14 C15 C16 119.89(11)
C14 C15 H15 120.1
C16 C15 H15 120.1
C17 C16 C15 120.53(12)
C17 C16 H16 119.7
C15 C16 H16 119.7
C16 C17 C12 119.28(12)
C16 C17 H17 120.4
C12 C17 H17 120.4

loop_
_geom_bond_atom_site_label_1
_geom_bond_atom_site_label_2
_geom_bond_distance
O1 C1 1.2138(15)
O2 C8 1.4122(14)
O2 C10 1.4445(14)
O3 C12 1.3749(14)
O3 C8 1.4410(14)
C1 C2 1.4816(17)
C1 C10 1.5264(17)
C2 C3 1.3947(17)
C2 C7 1.3999(16)
C3 C4 1.3787(19)
C3 H3 0.9500
C4 C5 1.387(2)
C4 H4 0.9500
C5 C6 1.3849(18)
C5 H5 0.9500
C6 C7 1.3925(17)
C6 H6 0.9500
C7 C8 1.5239(16)
C8 C9 1.5116(16)
C9 H9A 0.9800
C9 H9B 0.9800
C9 H9C 0.9800
C10 C11 1.5144(17)
C10 C13 1.5187(16)
C11 H11A 0.9800
C11 H11B 0.9800
C11 H11C 0.9800
C12 C17 1.3895(17)
C12 C13 1.3889(17)
C13 C14 1.3993(17)
C14 C15 1.3801(18)
C14 H14 0.9500
C15 C16 1.3847(19)
C15 H15 0.9500
C16 C17 1.3797(18)
C16 H16 0.9500
C17 H17 0.9500

loop_
_geom_torsion_atom_site_label_1
_geom_torsion_atom_site_label_2
_geom_torsion_atom_site_label_3
_geom_torsion_atom_site_label_4
_geom_torsion
O1 C1 C2 C3 -1.89(18)
C10 C1 C2 C3 173.21(10)
O1 C1 C2 C7 -177.53(11)
C10 C1 C2 C7 -2.43(15)
C7 C2 C3 C4 1.37(18)
C1 C2 C3 C4 -174.24(11)
C2 C3 C4 C5 0.70(19)
C3 C4 C5 C6 -1.73(19)
C4 C5 C6 C7 0.69(19)
C5 C6 C7 C2 1.36(17)
C5 C6 C7 C8 -177.28(11)
C3 C2 C7 C6 -2.39(17)
C1 C2 C7 C6 173.22(10)
C3 C2 C7 C8 176.26(10)
C1 C2 C7 C8 -8.13(16)
C10 O2 C8 O3 -65.81(11)
C10 O2 C8 C9 -179.58(9)
C10 O2 C8 C7 55.95(12)
C12 O3 C8 O2 45.12(12)
C12 O3 C8 C9 160.11(10)
C12 O3 C8 C7 -76.82(12)
C6 C7 C8 O2 161.22(10)
C2 C7 C8 O2 -17.39(14)
C6 C7 C8 O3 -77.33(13)
C2 C7 C8 O3 104.05(11)
C6 C7 C8 C9 40.61(15)
C2 C7 C8 C9 -138.00(11)
C8 O2 C10 C11 172.50(9)
C8 O2 C10 C13 49.49(12)
C8 O2 C10 C1 -66.51(12)
O1 C1 C10 O2 -147.74(11)
C2 C1 C10 O2 37.07(13)
O1 C1 C10 C11 -30.74(16)
C2 C1 C10 C11 154.08(10)
O1 C1 C10 C13 94.66(13)
C2 C1 C10 C13 -80.53(12)
C8 O3 C12 C17 168.57(10)
C8 O3 C12 C13 -12.77(15)
O3 C12 C13 C14 176.76(10)
C17 C12 C13 C14 -4.63(17)
O3 C12 C13 C10 -1.92(16)
C17 C12 C13 C10 176.68(10)
O2 C10 C13 C12 -15.62(14)
C11 C10 C13 C12 -133.87(12)
C1 C10 C13 C12 101.63(12)
O2 C10 C13 C14 165.75(10)
C11 C10 C13 C14 47.50(15)
C1 C10 C13 C14 -77.00(13)
C12 C13 C14 C15 3.67(17)
C10 C13 C14 C15 -177.69(11)
C13 C14 C15 C16 -0.28(18)
C14 C15 C16 C17 -2.26(19)
C15 C16 C17 C12 1.32(18)
O3 C12 C17 C16 -179.13(10)
C13 C12 C17 C16 2.19(18)
